data_1569457
loop_
_publ_author_name
'Popov, Roman A.'
'Novikov, Alexander S.'
'Suslonov, Vitalii V.'
'Boyarskiy, Vadim P.'

_publ_section_title
;
 Molecular Switching through Chalcogen-Bond-Induced Isomerization of
 Binuclear (Diaminocarbene)PdII Complexes
;
_journal_issue 6
_journal_name_full Inorganics
_journal_page_first 255
_journal_paper_doi 10.3390/inorganics11060255
_journal_volume 11
_journal_year 2023
_chemical_formula_moiety 'C39 H38 I2 N6 Pd2 S'
_chemical_formula_sum 'C39 H38 I2 N6 Pd2 S'
_chemical_formula_weight 1089.41
_space_group_crystal_system monoclinic
_space_group_IT_number 14
_space_group_name_Hall '-P 2ybc'
_space_group_name_H-M_alt 'P 1 21/c 1'
_atom_sites_solution_hydrogens geom
_atom_sites_solution_primary dual
_audit_creation_date 2023-05-20
_audit_creation_method
;
Olex2 1.5
(compiled 2022.04.07 svn.rca3783a0 for OlexSys, GUI svn.r6498)
;
_cell_angle_alpha 90
_cell_angle_beta 111.854(3)
_cell_angle_gamma 90
_cell_formula_units_Z 4
_cell_length_a 16.6540(4)
_cell_length_b 16.7752(3)
_cell_length_c 15.3610(3)
_cell_measurement_reflns_used 8568
_cell_measurement_temperature 100.01(10)
_cell_measurement_theta_max 30.8860
_cell_measurement_theta_min 2.8240
_cell_volume 3983.06(17)
_computing_cell_refinement
;
CrysAlisPro, Agilent Technologies,
Version 1.171.36.32 (release 02-08-2013 CrysAlis171 .NET)
(compiled Aug  2 2013,16:46:58)
;
_computing_data_collection
;
CrysAlisPro, Agilent Technologies,
Version 1.171.36.32 (release 02-08-2013 CrysAlis171 .NET)
(compiled Aug  2 2013,16:46:58)
;
_computing_data_reduction
;
CrysAlisPro, Agilent Technologies,
Version 1.171.36.32 (release 02-08-2013 CrysAlis171 .NET)
(compiled Aug  2 2013,16:46:58)
;
_computing_molecular_graphics 'Olex2 1.5 (Dolomanov et al., 2009)'
_computing_publication_material 'Olex2 1.5 (Dolomanov et al., 2009)'
_computing_structure_refinement 'SHELXL 2018/3 (Sheldrick, 2015)'
_computing_structure_solution
;
Superflip (Palatinus & Chapuis, 2007;Palatinus & van der Lee, 2008;
Palatinus et al., 2012)
;
_diffrn_ambient_temperature 100.01(10)
_diffrn_detector_area_resol_mean 16.2096
_diffrn_measured_fraction_theta_full 0.998
_diffrn_measured_fraction_theta_max 0.999
_diffrn_measurement_details
;
  1 omega  -98.00  -72.00   1.0000    3.0000
omega____ theta____ kappa____ phi______ frames
    -      -22.5593 -178.0000 -180.0000 26

  2 omega  -42.00   42.00   1.0000    3.0000
omega____ theta____ kappa____ phi______ frames
    -      -22.5593   57.0000   30.0000 84

  3 omega  -91.00   -1.00   1.0000    3.0000
omega____ theta____ kappa____ phi______ frames
    -      -22.5593  -57.0000  150.0000 90

  4 omega  -33.00   -7.00   1.0000    3.0000
omega____ theta____ kappa____ phi______ frames
    -      -22.5593  -57.0000  -90.0000 26

  5 omega  -59.00  -15.00   1.0000    3.0000
omega____ theta____ kappa____ phi______ frames
    -      -22.5593   19.0000  -30.0000 44

  6 omega  -22.00   10.00   1.0000    3.0000
omega____ theta____ kappa____ phi______ frames
    -      -22.5593  -88.0000 -177.0000 32
;
_diffrn_measurement_device_type 'Xcalibur, Eos'
_diffrn_measurement_method '\w scans'
_diffrn_orient_matrix_UB_11 0.0304868000
_diffrn_orient_matrix_UB_12 -0.0182686000
_diffrn_orient_matrix_UB_13 0.0404829000
_diffrn_orient_matrix_UB_21 -0.0275577000
_diffrn_orient_matrix_UB_22 -0.0335680000
_diffrn_orient_matrix_UB_23 -0.0068487000
_diffrn_orient_matrix_UB_31 0.0203761000
_diffrn_orient_matrix_UB_32 -0.0181127000
_diffrn_orient_matrix_UB_33 -0.0281147000
_diffrn_radiation_monochromator graphite
_diffrn_radiation_type MoK\a
_diffrn_radiation_wavelength 0.71073
_diffrn_reflns_av_R_equivalents 0.0284
_diffrn_reflns_av_unetI/netI 0.0369
_diffrn_reflns_Laue_measured_fraction_full 0.998
_diffrn_reflns_Laue_measured_fraction_max 0.999
_diffrn_reflns_limit_h_max 21
_diffrn_reflns_limit_h_min -21
_diffrn_reflns_limit_k_max 21
_diffrn_reflns_limit_k_min -21
_diffrn_reflns_limit_l_max 19
_diffrn_reflns_limit_l_min -18
_diffrn_reflns_number 23322
_diffrn_reflns_point_group_measured_fraction_full 0.998
_diffrn_reflns_point_group_measured_fraction_max 0.999
_diffrn_reflns_theta_full 25.242
_diffrn_reflns_theta_max 27.500
_diffrn_reflns_theta_min 2.818
_diffrn_source 'Enhance (Mo) X-ray Source'
_exptl_absorpt_coefficient_mu 2.541
_exptl_absorpt_correction_T_max 1.00000
_exptl_absorpt_correction_T_min 0.87516
_exptl_absorpt_correction_type multi-scan
_exptl_absorpt_process_details
;
CrysAlisPro, Agilent Technologies,
Version 1.171.36.32 (release 02-08-2013 CrysAlis171 .NET)
(compiled Aug  2 2013,16:46:58)
Empirical absorption correction using spherical harmonics,
 implemented in SCALE3 ABSPACK scaling algorithm.
;
_exptl_crystal_colour 'clear yellow'
_exptl_crystal_colour_lustre clear
_exptl_crystal_colour_primary yellow
_exptl_crystal_density_diffrn 1.817
_exptl_crystal_description prism
_exptl_crystal_F_000 2112
_exptl_crystal_size_max 0.3
_exptl_crystal_size_mid 0.25
_exptl_crystal_size_min 0.25
_refine_diff_density_max 0.979
_refine_diff_density_min -1.475
_refine_diff_density_rms 0.117
_refine_ls_extinction_method none
_refine_ls_goodness_of_fit_ref 1.064
_refine_ls_hydrogen_treatment constr
_refine_ls_matrix_type full
_refine_ls_number_parameters 459
_refine_ls_number_reflns 9143
_refine_ls_number_restraints 0
_refine_ls_restrained_S_all 1.064
_refine_ls_R_factor_all 0.0373
_refine_ls_R_factor_gt 0.0287
_refine_ls_shift/su_max 0.002
_refine_ls_shift/su_mean 0.000
_refine_ls_structure_factor_coef Fsqd
_refine_ls_weighting_details 'w=1/[\s^2^(Fo^2^)+(0.0213P)^2^+7.4430P] where P=(Fo^2^+2Fc^2^)/3'
_refine_ls_weighting_scheme calc
_refine_ls_wR_factor_gt 0.0629
_refine_ls_wR_factor_ref 0.0673
_reflns_Friedel_coverage 0.000
_reflns_number_gt 7884
_reflns_number_total 9143
_reflns_threshold_expression 'I > 2\s(I)'
_cod_data_source_file asm217.cif
_cod_data_source_block asm217
_cod_original_cell_volume 3983.08(17)
_cod_database_code 1569457
_shelx_shelxl_version_number 2018/3
_chemical_oxdiff_formula 'C39 H38 Pd2 I2 N6 S'
_shelx_space_group_comment
;
The symmetry employed for this shelxl refinement is uniquely defined
by the following loop, which should always be used as a source of
symmetry information in preference to the above space-group names.
They are only intended as comments.
;
_olex2_refinement_description
;
1.a Aromatic/amide H refined with riding coordinates:
 C7(H7), C23(H23), C38(H38), C24(H24), C25(H25), C32(H32), C33(H33), C8(H8),
 C31(H31), C39(H39), C15(H15), C9(H9), C16(H16), C17(H17)
1.b Idealised Me refined as rotating group:
 C11(H11A,H11B,H11C), C19(H19A,H19B,H19C), C35(H35A,H35B,H35C), C36(H36A,H36B,
 H36C), C27(H27A,H27B,H27C), C12(H12A,H12B,H12C), C28(H28A,H28B,H28C), C20(H20A,
 H20B,H20C)
;
_olex2_submission_special_instructions 'No special instructions were received'

loop_
_space_group_symop_operation_xyz
'x, y, z'
'-x, y+1/2, -z+1/2'
'-x, -y, -z'
'x, -y-1/2, z-1/2'

loop_
_atom_site_label
_atom_site_type_symbol
_atom_site_fract_x
_atom_site_fract_y
_atom_site_fract_z
_atom_site_U_iso_or_equiv
_atom_site_adp_type
_atom_site_occupancy
_atom_site_site_symmetry_order
_atom_site_calc_flag
_atom_site_refinement_flags_posn
_atom_site_refinement_flags_adp
_atom_site_refinement_flags_occupancy
_atom_site_disorder_assembly
_atom_site_disorder_group
I1 I 0.52565(2) 0.54840(2) 0.70806(2) 0.02149(6) Uani 1 1 d . . . . .
I2 I 0.86700(2) 0.97402(2) 0.70170(2) 0.02535(6) Uani 1 1 d . . . . .
Pd1 Pd 0.65715(2) 0.64475(2) 0.72709(2) 0.01229(6) Uani 1 1 d . . . . .
Pd2 Pd 0.89470(2) 0.83735(2) 0.79525(2) 0.01257(6) Uani 1 1 d . . . . .
S1 S 0.89837(6) 0.56381(6) 0.95641(6) 0.0264(2) Uani 1 1 d . . . . .
N3 N 0.77350(17) 0.78846(16) 0.72875(17) 0.0135(5) Uani 1 1 d . . . . .
N2 N 0.83220(18) 0.69050(17) 0.83369(18) 0.0156(6) Uani 1 1 d . . . . .
N1 N 0.74741(18) 0.58023(17) 0.82927(18) 0.0165(6) Uani 1 1 d . . . . .
N4 N 0.96738(19) 0.70699(18) 0.94274(19) 0.0198(6) Uani 1 1 d . . . . .
C1 C 0.7600(2) 0.7198(2) 0.7585(2) 0.0137(6) Uani 1 1 d . . . . .
N5 N 0.51722(18) 0.73442(17) 0.56644(19) 0.0187(6) Uani 1 1 d . . . . .
C13 C 0.7094(2) 0.8276(2) 0.6508(2) 0.0143(6) Uani 1 1 d . . . . .
N6 N 1.08005(18) 0.90599(18) 0.87170(19) 0.0193(6) Uani 1 1 d . . . . .
C3 C 0.5730(2) 0.7058(2) 0.6274(2) 0.0156(7) Uani 1 1 d . . . . .
C2 C 0.9105(2) 0.7371(2) 0.8712(2) 0.0166(7) Uani 1 1 d . . . . .
C29 C 1.1626(2) 0.9393(2) 0.8940(2) 0.0194(7) Uani 1 1 d . . . . .
C4 C 1.0131(2) 0.8773(2) 0.8514(2) 0.0179(7) Uani 1 1 d . . . . .
C37 C 0.8226(2) 0.6161(2) 0.8682(2) 0.0168(7) Uani 1 1 d . . . . .
C14 C 0.6566(2) 0.8850(2) 0.6687(2) 0.0189(7) Uani 1 1 d . . . . .
C11 C 0.4093(3) 0.8481(3) 0.6086(3) 0.0368(11) Uani 1 1 d . . . . .
H11A H 0.469660 0.842777 0.651620 0.055 Uiso 1 1 calc R U . . .
H11B H 0.373281 0.810285 0.626483 0.055 Uiso 1 1 calc R U . . .
H11C H 0.389278 0.902514 0.611719 0.055 Uiso 1 1 calc R U . . .
C26 C 1.1163(2) 0.7264(2) 0.9569(2) 0.0205(7) Uani 1 1 d . . . . .
C6 C 0.4028(2) 0.8305(2) 0.5101(2) 0.0198(7) Uani 1 1 d . . . . .
C7 C 0.3451(2) 0.8726(2) 0.4341(3) 0.0234(8) Uani 1 1 d . . . . .
H7 H 0.308577 0.912069 0.444137 0.028 Uiso 1 1 calc R U . . .
C21 C 1.0501(2) 0.7423(2) 0.9897(2) 0.0191(7) Uani 1 1 d . . . . .
C5 C 0.4540(2) 0.7731(2) 0.4907(2) 0.0170(7) Uani 1 1 d . . . . .
C19 C 0.6633(3) 0.9023(3) 0.7667(3) 0.0330(9) Uani 1 1 d . . . . .
H19A H 0.651548 0.853503 0.795085 0.049 Uiso 1 1 calc R U . . .
H19B H 0.620989 0.943278 0.765538 0.049 Uiso 1 1 calc R U . . .
H19C H 0.721711 0.921312 0.803769 0.049 Uiso 1 1 calc R U . . .
C23 C 1.1462(2) 0.8216(2) 1.1156(2) 0.0245(8) Uani 1 1 d . . . . .
H23 H 1.156829 0.853926 1.169496 0.029 Uiso 1 1 calc R U . . .
C38 C 0.8244(3) 0.4867(2) 0.9369(3) 0.0308(9) Uani 1 1 d . . . . .
H38 H 0.835696 0.437600 0.970094 0.037 Uiso 1 1 calc R U . . .
C22 C 1.0641(2) 0.7884(2) 1.0704(2) 0.0212(7) Uani 1 1 d . . . . .
C24 C 1.2122(2) 0.8084(2) 1.0835(2) 0.0240(8) Uani 1 1 d . . . . .
H24 H 1.267360 0.831966 1.114811 0.029 Uiso 1 1 calc R U . . .
C25 C 1.1979(2) 0.7605(2) 1.0050(2) 0.0234(8) Uani 1 1 d . . . . .
H25 H 1.243784 0.750773 0.983822 0.028 Uiso 1 1 calc R U . . .
C32 C 1.3262(2) 0.9999(3) 0.9424(3) 0.0319(9) Uani 1 1 d . . . . .
H32 H 1.383221 1.020337 0.959822 0.038 Uiso 1 1 calc R U . . .
C33 C 1.2957(3) 0.9443(3) 0.8708(3) 0.0310(9) Uani 1 1 d . . . . .
H33 H 1.332022 0.927606 0.839084 0.037 Uiso 1 1 calc R U . . .
C35 C 1.1319(3) 1.0227(2) 1.0152(3) 0.0331(9) Uani 1 1 d . . . . .
H35A H 1.073128 1.031194 0.969367 0.050 Uiso 1 1 calc R U . . .
H35B H 1.153885 1.072487 1.049038 0.050 Uiso 1 1 calc R U . . .
H35C H 1.130825 0.981331 1.059866 0.050 Uiso 1 1 calc R U . . .
C8 C 0.3409(3) 0.8569(2) 0.3438(3) 0.0300(9) Uani 1 1 d . . . . .
H8 H 0.303224 0.887225 0.292691 0.036 Uiso 1 1 calc R U . . .
C30 C 1.1898(2) 0.9966(2) 0.9652(2) 0.0225(8) Uani 1 1 d . . . . .
C36 C 1.1786(3) 0.8525(3) 0.7669(3) 0.0390(11) Uani 1 1 d . . . . .
H36A H 1.160733 0.804338 0.790888 0.059 Uiso 1 1 calc R U . . .
H36B H 1.223870 0.838958 0.742966 0.059 Uiso 1 1 calc R U . . .
H36C H 1.128792 0.875214 0.716112 0.059 Uiso 1 1 calc R U . . .
C31 C 1.2735(3) 1.0259(2) 0.9885(3) 0.0284(9) Uani 1 1 d . . . . .
H31 H 1.295001 1.064417 1.036945 0.034 Uiso 1 1 calc R U . . .
C18 C 0.7069(2) 0.8126(2) 0.5603(2) 0.0179(7) Uani 1 1 d . . . . .
C34 C 1.2132(2) 0.9125(2) 0.8446(2) 0.0252(8) Uani 1 1 d . . . . .
C27 C 0.9929(3) 0.8020(3) 1.1065(3) 0.0316(9) Uani 1 1 d . . . . .
H27A H 0.940553 0.819460 1.054900 0.047 Uiso 1 1 calc R U . . .
H27B H 1.010752 0.843111 1.155318 0.047 Uiso 1 1 calc R U . . .
H27C H 0.981018 0.752229 1.132916 0.047 Uiso 1 1 calc R U . . .
C12 C 0.5063(3) 0.6907(3) 0.3847(3) 0.0541(15) Uani 1 1 d . . . . .
H12A H 0.567058 0.706230 0.415509 0.081 Uiso 1 1 calc R U . . .
H12B H 0.492424 0.684436 0.317220 0.081 Uiso 1 1 calc R U . . .
H12C H 0.496400 0.640043 0.410951 0.081 Uiso 1 1 calc R U . . .
C28 C 1.0986(3) 0.6770(2) 0.8704(3) 0.0301(9) Uani 1 1 d . . . . .
H28A H 1.068459 0.628046 0.875345 0.045 Uiso 1 1 calc R U . . .
H28B H 1.153343 0.663381 0.864117 0.045 Uiso 1 1 calc R U . . .
H28C H 1.062263 0.707383 0.815329 0.045 Uiso 1 1 calc R U . . .
C20 C 0.7674(3) 0.7531(3) 0.5439(3) 0.0308(9) Uani 1 1 d . . . . .
H20A H 0.827004 0.772479 0.572797 0.046 Uiso 1 1 calc R U . . .
H20B H 0.752454 0.746337 0.476294 0.046 Uiso 1 1 calc R U . . .
H20C H 0.762062 0.701871 0.571835 0.046 Uiso 1 1 calc R U . . .
C10 C 0.4494(3) 0.7540(2) 0.4006(2) 0.0277(9) Uani 1 1 d . . . . .
C39 C 0.7485(2) 0.5059(2) 0.8682(2) 0.0243(8) Uani 1 1 d . . . . .
H39 H 0.699905 0.471194 0.848343 0.029 Uiso 1 1 calc R U . . .
C15 C 0.5996(2) 0.9277(2) 0.5926(3) 0.0280(9) Uani 1 1 d . . . . .
H15 H 0.563015 0.967113 0.602754 0.034 Uiso 1 1 calc R U . . .
C9 C 0.3910(3) 0.7977(3) 0.3276(3) 0.0338(10) Uani 1 1 d . . . . .
H9 H 0.385448 0.786488 0.265006 0.041 Uiso 1 1 calc R U . . .
C16 C 0.5961(2) 0.9131(3) 0.5025(3) 0.0327(10) Uani 1 1 d . . . . .
H16 H 0.557102 0.942534 0.451398 0.039 Uiso 1 1 calc R U . . .
C17 C 0.6484(2) 0.8564(3) 0.4865(2) 0.0275(9) Uani 1 1 d . . . . .
H17 H 0.644698 0.846762 0.424218 0.033 Uiso 1 1 calc R U . . .

loop_
_atom_site_aniso_label
_atom_site_aniso_U_11
_atom_site_aniso_U_22
_atom_site_aniso_U_33
_atom_site_aniso_U_23
_atom_site_aniso_U_13
_atom_site_aniso_U_12
I1 0.01706(11) 0.02166(12) 0.02375(12) 0.00206(9) 0.00526(9) -0.00619(10)
I2 0.02158(12) 0.01932(12) 0.03060(13) 0.00927(9) 0.00446(9) -0.00136(10)
Pd1 0.01101(12) 0.01221(12) 0.01114(11) 0.00141(9) 0.00122(9) -0.00139(10)
Pd2 0.01054(12) 0.01188(12) 0.01339(11) 0.00109(9) 0.00225(9) -0.00100(10)
S1 0.0225(5) 0.0210(5) 0.0232(4) 0.0104(4) -0.0060(3) -0.0027(4)
N3 0.0094(12) 0.0157(14) 0.0137(13) 0.0035(10) 0.0023(10) 0.0012(11)
N2 0.0135(13) 0.0143(14) 0.0136(13) 0.0019(11) -0.0012(10) -0.0017(12)
N1 0.0173(14) 0.0141(14) 0.0144(13) 0.0021(11) 0.0018(11) -0.0030(12)
N4 0.0171(15) 0.0178(15) 0.0177(14) 0.0047(11) -0.0015(11) -0.0028(13)
C1 0.0118(15) 0.0177(17) 0.0095(14) 0.0032(12) 0.0014(11) 0.0006(13)
N5 0.0153(14) 0.0152(15) 0.0198(14) 0.0004(11) -0.0001(11) -0.0043(12)
C13 0.0091(14) 0.0129(16) 0.0192(16) 0.0033(12) 0.0034(12) -0.0011(13)
N6 0.0133(14) 0.0184(15) 0.0225(15) 0.0014(12) 0.0023(11) -0.0015(13)
C3 0.0144(16) 0.0139(16) 0.0186(16) -0.0033(13) 0.0062(13) -0.0031(14)
C2 0.0157(16) 0.0157(17) 0.0161(15) -0.0009(13) 0.0031(12) -0.0027(14)
C29 0.0114(16) 0.0213(18) 0.0220(17) 0.0032(14) 0.0023(13) -0.0047(15)
C4 0.0217(18) 0.0154(17) 0.0156(15) 0.0005(13) 0.0056(13) -0.0005(15)
C37 0.0191(17) 0.0153(17) 0.0126(15) 0.0022(12) 0.0019(12) -0.0013(14)
C14 0.0131(16) 0.0123(16) 0.0297(18) -0.0018(14) 0.0063(13) -0.0028(14)
C11 0.024(2) 0.062(3) 0.027(2) -0.0052(19) 0.0110(16) 0.008(2)
C26 0.0198(17) 0.0158(17) 0.0191(16) 0.0051(13) -0.0005(13) 0.0040(15)
C6 0.0123(16) 0.0226(19) 0.0227(17) -0.0004(14) 0.0044(13) -0.0044(15)
C7 0.0109(16) 0.0196(19) 0.035(2) 0.0016(15) 0.0024(14) 0.0020(15)
C21 0.0138(16) 0.0185(18) 0.0166(16) 0.0082(13) -0.0039(12) -0.0011(14)
C5 0.0133(16) 0.0135(16) 0.0173(16) 0.0027(13) -0.0024(12) -0.0019(14)
C19 0.0221(19) 0.040(3) 0.040(2) -0.0130(19) 0.0159(17) 0.0022(19)
C23 0.0257(19) 0.025(2) 0.0175(17) 0.0022(14) 0.0017(14) -0.0044(17)
C38 0.034(2) 0.0178(19) 0.029(2) 0.0128(16) -0.0009(16) -0.0090(18)
C22 0.0201(18) 0.0240(19) 0.0142(16) 0.0061(13) 0.0002(13) -0.0018(16)
C24 0.0150(17) 0.028(2) 0.0191(17) 0.0072(15) -0.0052(13) -0.0016(16)
C25 0.0171(17) 0.0234(19) 0.0240(18) 0.0050(15) 0.0011(14) 0.0049(16)
C32 0.0165(18) 0.048(3) 0.0250(19) 0.0052(18) 0.0003(14) -0.0112(19)
C33 0.0213(19) 0.045(3) 0.029(2) 0.0031(18) 0.0121(16) -0.0024(19)
C35 0.036(2) 0.025(2) 0.040(2) -0.0059(18) 0.0172(19) -0.0019(19)
C8 0.0224(19) 0.032(2) 0.0240(19) 0.0065(16) -0.0053(15) -0.0026(18)
C30 0.0195(18) 0.0217(19) 0.0244(18) 0.0032(14) 0.0061(14) -0.0050(16)
C36 0.044(3) 0.044(3) 0.036(2) -0.014(2) 0.022(2) -0.015(2)
C31 0.026(2) 0.029(2) 0.0246(19) -0.0002(16) 0.0025(15) -0.0131(18)
C18 0.0130(15) 0.0220(18) 0.0165(16) 0.0029(13) 0.0030(12) -0.0032(15)
C34 0.0207(18) 0.029(2) 0.0249(18) 0.0003(15) 0.0073(14) -0.0052(17)
C27 0.025(2) 0.046(3) 0.0218(19) 0.0031(17) 0.0057(15) -0.0026(19)
C12 0.045(3) 0.062(3) 0.035(2) -0.027(2) -0.009(2) 0.023(3)
C28 0.028(2) 0.025(2) 0.033(2) -0.0050(16) 0.0055(16) 0.0029(18)
C20 0.025(2) 0.048(3) 0.0191(18) -0.0056(17) 0.0077(15) 0.0075(19)
C10 0.026(2) 0.027(2) 0.0208(18) -0.0071(15) -0.0027(14) 0.0052(17)
C39 0.0233(19) 0.0146(18) 0.0266(18) 0.0051(14) -0.0002(14) -0.0088(16)
C15 0.0121(17) 0.0149(18) 0.052(2) 0.0068(17) 0.0068(16) 0.0024(15)
C9 0.034(2) 0.042(3) 0.0158(18) -0.0029(16) -0.0016(15) 0.007(2)
C16 0.0149(18) 0.031(2) 0.040(2) 0.0250(18) -0.0030(16) 0.0007(17)
C17 0.0190(18) 0.040(2) 0.0187(17) 0.0124(16) 0.0013(14) -0.0071(18)

loop_
_atom_type_symbol
_atom_type_description
_atom_type_scat_dispersion_real
_atom_type_scat_dispersion_imag
_atom_type_scat_source
C C 0.0033 0.0016 'International Tables Vol C Tables 4.2.6.8 and 6.1.1.4'
H H 0.0000 0.0000 'International Tables Vol C Tables 4.2.6.8 and 6.1.1.4'
I I -0.4742 1.8119 'International Tables Vol C Tables 4.2.6.8 and 6.1.1.4'
N N 0.0061 0.0033 'International Tables Vol C Tables 4.2.6.8 and 6.1.1.4'
Pd Pd -0.9988 1.0072 'International Tables Vol C Tables 4.2.6.8 and 6.1.1.4'
S S 0.1246 0.1234 'International Tables Vol C Tables 4.2.6.8 and 6.1.1.4'

loop_
_geom_angle_atom_site_label_1
_geom_angle_atom_site_label_2
_geom_angle_atom_site_label_3
_geom_angle
_geom_angle_site_symmetry_1
_geom_angle_site_symmetry_3
_geom_angle_publ_flag
N1 Pd1 I1 95.95(8) . . ?
C1 Pd1 I1 172.99(8) . . ?
C1 Pd1 N1 80.27(12) . . ?
C3 Pd1 I1 84.88(10) . . ?
C3 Pd1 N1 178.35(12) . . ?
C3 Pd1 C1 99.06(13) . . ?
N3 Pd2 I2 97.73(7) . . ?
C2 Pd2 I2 175.78(10) . . ?
C2 Pd2 N3 81.21(12) . . ?
C4 Pd2 I2 83.47(10) . . ?
C4 Pd2 N3 174.86(12) . . ?
C4 Pd2 C2 97.95(14) . . ?
C37 S1 C38 88.77(17) . . ?
C1 N3 Pd2 116.6(2) . . ?
C1 N3 C13 122.1(3) . . ?
C13 N3 Pd2 121.3(2) . . ?
C1 N2 C2 120.4(3) . . ?
C37 N2 C1 116.2(3) . . ?
C37 N2 C2 123.4(3) . . ?
C37 N1 Pd1 114.3(2) . . ?
C37 N1 C39 111.1(3) . . ?
C39 N1 Pd1 134.6(2) . . ?
C2 N4 C21 123.1(3) . . ?
N3 C1 Pd1 135.3(2) . . ?
N3 C1 N2 113.2(3) . . ?
N2 C1 Pd1 111.4(2) . . ?
C3 N5 C5 175.5(3) . . ?
C14 C13 N3 118.7(3) . . ?
C14 C13 C18 122.1(3) . . ?
C18 C13 N3 119.0(3) . . ?
C4 N6 C29 177.8(4) . . ?
N5 C3 Pd1 172.1(3) . . ?
N2 C2 Pd2 108.6(2) . . ?
N4 C2 Pd2 137.5(3) . . ?
N4 C2 N2 113.9(3) . . ?
C30 C29 N6 117.9(3) . . ?
C30 C29 C34 124.0(3) . . ?
C34 C29 N6 118.2(3) . . ?
N6 C4 Pd2 169.8(3) . . ?
N2 C37 S1 127.4(3) . . ?
N1 C37 S1 114.9(2) . . ?
N1 C37 N2 117.6(3) . . ?
C13 C14 C19 120.9(3) . . ?
C13 C14 C15 118.0(3) . . ?
C15 C14 C19 121.0(3) . . ?
H11A C11 H11B 109.5 . . ?
H11A C11 H11C 109.5 . . ?
H11B C11 H11C 109.5 . . ?
C6 C11 H11A 109.5 . . ?
C6 C11 H11B 109.5 . . ?
C6 C11 H11C 109.5 . . ?
C21 C26 C25 118.1(3) . . ?
C21 C26 C28 120.2(3) . . ?
C25 C26 C28 121.7(3) . . ?
C7 C6 C11 120.8(3) . . ?
C5 C6 C11 122.0(3) . . ?
C5 C6 C7 117.2(3) . . ?
C6 C7 H7 119.9 . . ?
C8 C7 C6 120.2(3) . . ?
C8 C7 H7 119.9 . . ?
C26 C21 N4 118.8(3) . . ?
C26 C21 C22 122.0(3) . . ?
C22 C21 N4 119.2(3) . . ?
C6 C5 N5 118.3(3) . . ?
C6 C5 C10 124.1(3) . . ?
C10 C5 N5 117.5(3) . . ?
C14 C19 H19A 109.5 . . ?
C14 C19 H19B 109.5 . . ?
C14 C19 H19C 109.5 . . ?
H19A C19 H19B 109.5 . . ?
H19A C19 H19C 109.5 . . ?
H19B C19 H19C 109.5 . . ?
C22 C23 H23 119.3 . . ?
C24 C23 H23 119.3 . . ?
C24 C23 C22 121.4(3) . . ?
S1 C38 H38 124.6 . . ?
C39 C38 S1 110.8(3) . . ?
C39 C38 H38 124.6 . . ?
C21 C22 C27 121.0(3) . . ?
C23 C22 C21 117.8(3) . . ?
C23 C22 C27 121.1(3) . . ?
C23 C24 H24 120.0 . . ?
C23 C24 C25 119.9(3) . . ?
C25 C24 H24 120.0 . . ?
C26 C25 H25 119.6 . . ?
C24 C25 C26 120.7(4) . . ?
C24 C25 H25 119.6 . . ?
C33 C32 H32 119.9 . . ?
C31 C32 H32 119.9 . . ?
C31 C32 C33 120.1(4) . . ?
C32 C33 H33 119.3 . . ?
C34 C33 C32 121.4(4) . . ?
C34 C33 H33 119.3 . . ?
H35A C35 H35B 109.5 . . ?
H35A C35 H35C 109.5 . . ?
H35B C35 H35C 109.5 . . ?
C30 C35 H35A 109.5 . . ?
C30 C35 H35B 109.5 . . ?
C30 C35 H35C 109.5 . . ?
C7 C8 H8 119.7 . . ?
C9 C8 C7 120.6(3) . . ?
C9 C8 H8 119.7 . . ?
C29 C30 C35 121.1(3) . . ?
C31 C30 C29 116.4(3) . . ?
C31 C30 C35 122.5(4) . . ?
H36A C36 H36B 109.5 . . ?
H36A C36 H36C 109.5 . . ?
H36B C36 H36C 109.5 . . ?
C34 C36 H36A 109.5 . . ?
C34 C36 H36B 109.5 . . ?
C34 C36 H36C 109.5 . . ?
C32 C31 C30 121.4(4) . . ?
C32 C31 H31 119.3 . . ?
C30 C31 H31 119.3 . . ?
C13 C18 C20 120.9(3) . . ?
C17 C18 C13 117.7(3) . . ?
C17 C18 C20 121.4(3) . . ?
C29 C34 C36 121.0(3) . . ?
C33 C34 C29 116.7(3) . . ?
C33 C34 C36 122.2(4) . . ?
C22 C27 H27A 109.5 . . ?
C22 C27 H27B 109.5 . . ?
C22 C27 H27C 109.5 . . ?
H27A C27 H27B 109.5 . . ?
H27A C27 H27C 109.5 . . ?
H27B C27 H27C 109.5 . . ?
H12A C12 H12B 109.5 . . ?
H12A C12 H12C 109.5 . . ?
H12B C12 H12C 109.5 . . ?
C10 C12 H12A 109.5 . . ?
C10 C12 H12B 109.5 . . ?
C10 C12 H12C 109.5 . . ?
C26 C28 H28A 109.5 . . ?
C26 C28 H28B 109.5 . . ?
C26 C28 H28C 109.5 . . ?
H28A C28 H28B 109.5 . . ?
H28A C28 H28C 109.5 . . ?
H28B C28 H28C 109.5 . . ?
C18 C20 H20A 109.5 . . ?
C18 C20 H20B 109.5 . . ?
C18 C20 H20C 109.5 . . ?
H20A C20 H20B 109.5 . . ?
H20A C20 H20C 109.5 . . ?
H20B C20 H20C 109.5 . . ?
C5 C10 C12 121.3(3) . . ?
C9 C10 C5 116.3(4) . . ?
C9 C10 C12 122.4(4) . . ?
N1 C39 H39 122.9 . . ?
C38 C39 N1 114.3(3) . . ?
C38 C39 H39 122.9 . . ?
C14 C15 H15 119.8 . . ?
C16 C15 C14 120.5(4) . . ?
C16 C15 H15 119.8 . . ?
C8 C9 C10 121.6(4) . . ?
C8 C9 H9 119.2 . . ?
C10 C9 H9 119.2 . . ?
C15 C16 H16 119.7 . . ?
C17 C16 C15 120.6(3) . . ?
C17 C16 H16 119.7 . . ?
C18 C17 H17 119.4 . . ?
C16 C17 C18 121.1(3) . . ?
C16 C17 H17 119.4 . . ?

loop_
_geom_bond_atom_site_label_1
_geom_bond_atom_site_label_2
_geom_bond_distance
_geom_bond_site_symmetry_2
_geom_bond_publ_flag
I1 Pd1 2.6490(3) . ?
I2 Pd2 2.6535(3) . ?
Pd1 N1 2.034(3) . ?
Pd1 C1 2.034(3) . ?
Pd1 C3 1.939(3) . ?
Pd2 N3 2.063(3) . ?
Pd2 C2 2.007(3) . ?
Pd2 C4 1.953(4) . ?
S1 C37 1.711(3) . ?
S1 C38 1.734(4) . ?
N3 C1 1.290(4) . ?
N3 C13 1.433(4) . ?
N2 C1 1.409(4) . ?
N2 C2 1.444(4) . ?
N2 C37 1.388(4) . ?
N1 C37 1.315(4) . ?
N1 C39 1.380(4) . ?
N4 C2 1.259(4) . ?
N4 C21 1.425(4) . ?
N5 C3 1.150(4) . ?
N5 C5 1.404(4) . ?
C13 C14 1.397(5) . ?
C13 C18 1.399(4) . ?
N6 C29 1.403(4) . ?
N6 C4 1.146(4) . ?
C29 C30 1.400(5) . ?
C29 C34 1.401(5) . ?
C14 C19 1.497(5) . ?
C14 C15 1.398(5) . ?
C11 H11A 0.9800 . ?
C11 H11B 0.9800 . ?
C11 H11C 0.9800 . ?
C11 C6 1.504(5) . ?
C26 C21 1.398(5) . ?
C26 C25 1.404(5) . ?
C26 C28 1.498(5) . ?
C6 C7 1.396(5) . ?
C6 C5 1.390(5) . ?
C7 H7 0.9500 . ?
C7 C8 1.388(5) . ?
C21 C22 1.404(5) . ?
C5 C10 1.395(5) . ?
C19 H19A 0.9800 . ?
C19 H19B 0.9800 . ?
C19 H19C 0.9800 . ?
C23 H23 0.9500 . ?
C23 C22 1.399(5) . ?
C23 C24 1.379(5) . ?
C38 H38 0.9500 . ?
C38 C39 1.350(5) . ?
C22 C27 1.501(5) . ?
C24 H24 0.9500 . ?
C24 C25 1.393(5) . ?
C25 H25 0.9500 . ?
C32 H32 0.9500 . ?
C32 C33 1.386(6) . ?
C32 C31 1.386(6) . ?
C33 H33 0.9500 . ?
C33 C34 1.386(5) . ?
C35 H35A 0.9800 . ?
C35 H35B 0.9800 . ?
C35 H35C 0.9800 . ?
C35 C30 1.505(5) . ?
C8 H8 0.9500 . ?
C8 C9 1.377(6) . ?
C30 C31 1.393(5) . ?
C36 H36A 0.9800 . ?
C36 H36B 0.9800 . ?
C36 H36C 0.9800 . ?
C36 C34 1.502(5) . ?
C31 H31 0.9500 . ?
C18 C20 1.504(5) . ?
C18 C17 1.397(5) . ?
C27 H27A 0.9800 . ?
C27 H27B 0.9800 . ?
C27 H27C 0.9800 . ?
C12 H12A 0.9800 . ?
C12 H12B 0.9800 . ?
C12 H12C 0.9800 . ?
C12 C10 1.503(6) . ?
C28 H28A 0.9800 . ?
C28 H28B 0.9800 . ?
C28 H28C 0.9800 . ?
C20 H20A 0.9800 . ?
C20 H20B 0.9800 . ?
C20 H20C 0.9800 . ?
C10 C9 1.389(5) . ?
C39 H39 0.9500 . ?
C15 H15 0.9500 . ?
C15 C16 1.384(6) . ?
C9 H9 0.9500 . ?
C16 H16 0.9500 . ?
C16 C17 1.372(6) . ?
C17 H17 0.9500 . ?

loop_
_geom_torsion_atom_site_label_1
_geom_torsion_atom_site_label_2
_geom_torsion_atom_site_label_3
_geom_torsion_atom_site_label_4
_geom_torsion
_geom_torsion_site_symmetry_1
_geom_torsion_site_symmetry_2
_geom_torsion_site_symmetry_3
_geom_torsion_site_symmetry_4
_geom_torsion_publ_flag
Pd1 N1 C37 S1 178.35(15) . . . . ?
Pd1 N1 C37 N2 -2.2(4) . . . . ?
Pd1 N1 C39 C38 -179.5(3) . . . . ?
Pd2 N3 C1 Pd1 177.3(2) . . . . ?
Pd2 N3 C1 N2 0.7(4) . . . . ?
Pd2 N3 C13 C14 -86.3(3) . . . . ?
Pd2 N3 C13 C18 88.0(3) . . . . ?
S1 C38 C39 N1 0.8(5) . . . . ?
N3 C13 C14 C19 -3.3(5) . . . . ?
N3 C13 C14 C15 174.5(3) . . . . ?
N3 C13 C18 C20 3.1(5) . . . . ?
N3 C13 C18 C17 -175.0(3) . . . . ?
N4 C21 C22 C23 179.3(3) . . . . ?
N4 C21 C22 C27 -1.0(5) . . . . ?
C1 N3 C13 C14 96.6(4) . . . . ?
C1 N3 C13 C18 -89.1(4) . . . . ?
C1 N2 C2 Pd2 -2.7(4) . . . . ?
C1 N2 C2 N4 174.7(3) . . . . ?
C1 N2 C37 S1 178.4(3) . . . . ?
C1 N2 C37 N1 -1.0(4) . . . . ?
N5 C5 C10 C12 3.7(6) . . . . ?
N5 C5 C10 C9 -175.1(3) . . . . ?
C13 N3 C1 Pd1 -5.5(5) . . . . ?
C13 N3 C1 N2 178.0(3) . . . . ?
C13 C14 C15 C16 0.1(5) . . . . ?
C13 C18 C17 C16 1.0(5) . . . . ?
N6 C29 C30 C35 -1.0(5) . . . . ?
N6 C29 C30 C31 177.2(3) . . . . ?
N6 C29 C34 C33 -177.5(3) . . . . ?
N6 C29 C34 C36 2.9(5) . . . . ?
C2 N2 C1 Pd1 -176.0(2) . . . . ?
C2 N2 C1 N3 1.3(4) . . . . ?
C2 N2 C37 S1 -2.0(5) . . . . ?
C2 N2 C37 N1 178.6(3) . . . . ?
C2 N4 C21 C26 -85.1(4) . . . . ?
C2 N4 C21 C22 98.3(4) . . . . ?
C29 C30 C31 C32 0.7(6) . . . . ?
C37 S1 C38 C39 -1.4(3) . . . . ?
C37 N2 C1 Pd1 3.6(3) . . . . ?
C37 N2 C1 N3 -179.0(3) . . . . ?
C37 N2 C2 Pd2 177.7(2) . . . . ?
C37 N2 C2 N4 -4.9(5) . . . . ?
C37 N1 C39 C38 0.6(5) . . . . ?
C14 C13 C18 C20 177.2(3) . . . . ?
C14 C13 C18 C17 -0.9(5) . . . . ?
C14 C15 C16 C17 0.0(6) . . . . ?
C11 C6 C7 C8 178.7(4) . . . . ?
C11 C6 C5 N5 -4.1(5) . . . . ?
C11 C6 C5 C10 179.1(4) . . . . ?
C26 C21 C22 C23 2.8(5) . . . . ?
C26 C21 C22 C27 -177.5(3) . . . . ?
C6 C7 C8 C9 2.5(6) . . . . ?
C6 C5 C10 C12 -179.4(4) . . . . ?
C6 C5 C10 C9 1.8(6) . . . . ?
C7 C6 C5 N5 175.1(3) . . . . ?
C7 C6 C5 C10 -1.7(5) . . . . ?
C7 C8 C9 C10 -2.5(7) . . . . ?
C21 N4 C2 Pd2 -5.0(6) . . . . ?
C21 N4 C2 N2 178.7(3) . . . . ?
C21 C26 C25 C24 0.3(5) . . . . ?
C5 C6 C7 C8 -0.5(5) . . . . ?
C5 C10 C9 C8 0.4(6) . . . . ?
C19 C14 C15 C16 177.8(4) . . . . ?
C23 C24 C25 C26 1.1(5) . . . . ?
C38 S1 C37 N2 -177.6(3) . . . . ?
C38 S1 C37 N1 1.8(3) . . . . ?
C22 C23 C24 C25 -0.7(6) . . . . ?
C24 C23 C22 C21 -1.3(5) . . . . ?
C24 C23 C22 C27 179.0(4) . . . . ?
C25 C26 C21 N4 -178.8(3) . . . . ?
C25 C26 C21 C22 -2.4(5) . . . . ?
C32 C33 C34 C29 0.0(6) . . . . ?
C32 C33 C34 C36 179.6(4) . . . . ?
C33 C32 C31 C30 0.6(6) . . . . ?
C35 C30 C31 C32 178.9(4) . . . . ?
C30 C29 C34 C33 1.5(6) . . . . ?
C30 C29 C34 C36 -178.1(4) . . . . ?
C31 C32 C33 C34 -1.0(6) . . . . ?
C18 C13 C14 C19 -177.4(3) . . . . ?
C18 C13 C14 C15 0.4(5) . . . . ?
C34 C29 C30 C35 180.0(4) . . . . ?
C34 C29 C30 C31 -1.8(5) . . . . ?
C12 C10 C9 C8 -178.4(4) . . . . ?
C28 C26 C21 N4 3.6(5) . . . . ?
C28 C26 C21 C22 -179.9(3) . . . . ?
C28 C26 C25 C24 177.8(3) . . . . ?
C20 C18 C17 C16 -177.1(4) . . . . ?
C39 N1 C37 S1 -1.7(4) . . . . ?
C39 N1 C37 N2 177.7(3) . . . . ?
C15 C16 C17 C18 -0.6(6) . . . . ?
